data_1530454
loop_
_publ_author_name
'Mukhtarova, N.N.'
'Rastsvetaeva, R.K.'
'Ilyukhin, V.V.'
'Belov, N.V.'

_publ_section_title
;
 Refinement of the crystal structure of Rb In (S O4)2 (H2 O)4
;
_journal_name_full 'Doklady Akademii Nauk SSSR'
_journal_page_first 600
_journal_page_last 603
_journal_volume 247
_journal_year 1979
_chemical_formula_sum 'H8 In O12 Rb S2'
_chemical_name_systematic 'Rb In (S O4)2 (H2 O)4'
_space_group_IT_number 14
_symmetry_space_group_name_Hall '-P 2bc'
_symmetry_space_group_name_H-M 'P 1 1 21/b'
_cell_angle_alpha 90
_cell_angle_beta 90
_cell_angle_gamma 102.53
_cell_formula_units_Z 4
_cell_length_a 10.645
_cell_length_b 9.277
_cell_length_c 10.739
_cell_volume 1035.257
_citation_journal_id_ASTM DANKAS
_cod_data_source_file Mukhtarova_DANKAS_1979_472.cif
_cod_data_source_block H8In1O12Rb1S2
_cod_original_sg_symbol_Hall '-P 2ybc (-x,z,y)'
_cod_original_formula_sum 'H8 In1 O12 Rb1 S2'
_cod_database_code 1530454

loop_
_symmetry_equiv_pos_as_xyz
x,y,z
-x,-y+1/2,z+1/2
-x,-y,-z
x,y-1/2,-z-1/2

loop_
_atom_site_label
_atom_site_type_symbol
_atom_site_fract_x
_atom_site_fract_y
_atom_site_fract_z
_atom_site_occupancy
_atom_site_U_iso_or_equiv
O3 O-2 0.5889 0.1615 -0.0029 1 0.0
O10 O-2 0.1512 0.0052 0.0272 1 0.0
S2 S+6 0.8949 0.3607 0.1972 1 0.0
Rb1 Rb+1 0.31878 0.46752 0.26032 1 0.0
O5 O-2 0.5585 0.2114 0.404 1 0.0
O7 O-2 -0.0064 0.3655 0.2897 1 0.0
O9 O-2 0.1795 0.2956 0.0199 1 0.0
O11 O-2 0.171 0.1681 0.3304 1 0.0
O2 O-2 0.8771 0.5131 0.1719 1 0.0
O8 O-2 0.7673 0.2787 0.2448 1 0.0
O4 O-2 0.6259 0.426 0.0103 1 0.0
O1 O-2 0.9257 0.2939 0.0822 1 0.0
O6 O-2 0.4546 0.2739 0.13 1 0.0
In1 In+3 0.29053 0.40478 0.86536 1 0.0
S1 S+6 0.5269 0.2839 0.0157 1 0.0
O12 O-2 0.6083 0.5001 0.2984 1 0.0
